data_4023109
loop_
_publ_author_name
'Xiao-Ying Xu'
'Zhuo Tang'
'Yan-Zhao Wang'
'Shi-Wei Luo'
'Lin-Feng Cun'
'Liu-Zhu Gong'

_publ_section_title
;
 Asymmetric Organocatalytic Direct Aldol Reactions of Ketones with
 \a-Keto Acids and Their Application to the Synthesis of
 2-Hydroxy-\g-butyrolactones
;
_journal_name_full 'Journal of Organic Chemistry'
_journal_page_first 9905
_journal_page_last 9913
_journal_paper_doi 10.1021/jo701868t
_journal_volume 72
_journal_year 2007
_chemical_formula_sum 'C10 H12 O4 S'
_chemical_formula_weight 228.26
_chemical_name_systematic
; 
 ? 
;
_space_group_IT_number 19
_symmetry_cell_setting orthorhombic
_symmetry_space_group_name_Hall 'P 2ac 2ab'
_symmetry_space_group_name_H-M 'P 21 21 21'
_atom_sites_solution_hydrogens geom
_atom_sites_solution_primary direct
_atom_sites_solution_secondary difmap
_audit_creation_method SHELXL-97
_cell_angle_alpha 90.00
_cell_angle_beta 90.00
_cell_angle_gamma 90.00
_cell_formula_units_Z 4
_cell_length_a 7.553(1)
_cell_length_b 10.746(2)
_cell_length_c 13.435(2)
_cell_measurement_reflns_used 31
_cell_measurement_temperature 296(2)
_cell_measurement_theta_max 13.13
_cell_measurement_theta_min 2.42
_cell_volume 1090.40(25)
_computing_cell_refinement 'Siemens XSCANS'
_computing_data_collection 'Siemens XSCANS'
_computing_data_reduction 'Siemens SHELXTL'
_computing_molecular_graphics 'Siemens SHELXTL'
_computing_publication_material 'Siemens SHELXTL'
_computing_structure_refinement 'SHELXL-97 (Sheldrick, 1997)'
_computing_structure_solution 'SHELXS-97 (Sheldrick, 1990)'
_diffrn_ambient_temperature 296(2)
_diffrn_measured_fraction_theta_full 1.000
_diffrn_measured_fraction_theta_max 1.000
_diffrn_measurement_device_type 'Siemens P4'
_diffrn_measurement_method '\w scans'
_diffrn_radiation_monochromator graphite
_diffrn_radiation_source 'normal-focus sealed tube'
_diffrn_radiation_type MoK\a
_diffrn_radiation_wavelength 0.71073
_diffrn_reflns_av_R_equivalents 0.0100
_diffrn_reflns_av_sigmaI/netI 0.0334
_diffrn_reflns_limit_h_max 9
_diffrn_reflns_limit_h_min -9
_diffrn_reflns_limit_k_max 14
_diffrn_reflns_limit_k_min -14
_diffrn_reflns_limit_l_max 17
_diffrn_reflns_limit_l_min -17
_diffrn_reflns_number 3196
_diffrn_reflns_theta_full 27.99
_diffrn_reflns_theta_max 27.99
_diffrn_reflns_theta_min 2.43
_diffrn_standards_decay_% 2.52
_diffrn_standards_interval_count 97
_diffrn_standards_number 3
_exptl_absorpt_coefficient_mu 0.288
_exptl_absorpt_correction_T_max 0.7658
_exptl_absorpt_correction_T_min 0.7352
_exptl_absorpt_correction_type empirical
_exptl_crystal_density_diffrn 1.390
_exptl_crystal_density_method 'not measured'
_exptl_crystal_F_000 480
_exptl_crystal_size_max 0.46
_exptl_crystal_size_mid 0.38
_exptl_crystal_size_min 0.32
_refine_diff_density_max 0.170
_refine_diff_density_min -0.151
_refine_diff_density_rms 0.033
_refine_ls_abs_structure_details 'Flack H D (1983), Acta Cryst. A39, 876-881'
_refine_ls_abs_structure_Flack 0.06(9)
_refine_ls_extinction_coef 0.093(5)
_refine_ls_extinction_expression Fc^*^=kFc[1+0.001xFc^2^\l^3^/sin(2\q)]^-1/4^
_refine_ls_extinction_method SHELXL
_refine_ls_goodness_of_fit_ref 1.024
_refine_ls_hydrogen_treatment constr
_refine_ls_matrix_type full
_refine_ls_number_parameters 138
_refine_ls_number_reflns 2626
_refine_ls_number_restraints 0
_refine_ls_restrained_S_all 1.024
_refine_ls_R_factor_all 0.0478
_refine_ls_R_factor_gt 0.0359
_refine_ls_shift/su_max 0.000
_refine_ls_shift/su_mean 0.000
_refine_ls_structure_factor_coef Fsqd
_refine_ls_weighting_details 'calc w=1/[\s^2^(Fo^2^)+(0.0440P)^2^+0.0000P] where P=(Fo^2^+2Fc^2^)/3'
_refine_ls_weighting_scheme calc
_refine_ls_wR_factor_gt 0.0826
_refine_ls_wR_factor_ref 0.0860
_reflns_number_gt 2079
_reflns_number_total 2626
_reflns_threshold_expression >2sigma(I)
_cod_data_source_file jo701868t-File001.cif
_cod_data_source_block y1992
_cod_depositor_comments
;
The following automatic conversions were performed:
'_symmetry_cell_setting' value 'Orthorhombic' changed to 'orthorhombic'
according to '/home/saulius/struct/CIF-dictionaries/cif_core.dic'
dictionary named 'cif_core.dic' version 2.4.1 from 2010-06-29.

Automatic conversion script
Id: cif_fix_enum 1527 2010-12-29 10:47:43Z saulius 
;
_cod_database_code 4023109

loop_
_symmetry_equiv_pos_as_xyz
'x, y, z'
'-x+1/2, -y, z+1/2'
'-x, y+1/2, -z+1/2'
'x+1/2, -y+1/2, -z'

loop_
_atom_site_label
_atom_site_type_symbol
_atom_site_fract_x
_atom_site_fract_y
_atom_site_fract_z
_atom_site_U_iso_or_equiv
_atom_site_adp_type
_atom_site_occupancy
_atom_site_symmetry_multiplicity
_atom_site_calc_flag
_atom_site_refinement_flags
S S 0.14996(8) 0.03758(5) 0.61667(4) 0.05797(19) Uani 1 1 d .
O1 O 0.19894(19) 0.06434(13) 0.83087(11) 0.0501(4) Uani 1 1 d .
H1O H 0.2478 0.0523 0.8845 0.060 Uiso 1 1 calc R
O2 O 0.4245(3) 0.20116(14) 0.97118(12) 0.0728(6) Uani 1 1 d .
O3 O 0.56924(17) 0.23459(14) 0.74138(11) 0.0497(4) Uani 1 1 d .
O4 O 0.5448(2) 0.03495(14) 0.78622(13) 0.0654(5) Uani 1 1 d .
C1 C 0.0750(3) 0.1187(2) 0.51581(16) 0.0562(6) Uani 1 1 d .
H1 H 0.0301 0.0818 0.4585 0.067 Uiso 1 1 calc R
C2 C 0.0886(3) 0.2419(2) 0.52907(15) 0.0556(6) Uani 1 1 d .
H2 H 0.0525 0.3001 0.4821 0.067 Uiso 1 1 calc R
C3 C 0.1638(3) 0.27418(18) 0.62227(13) 0.0472(5) Uani 1 1 d .
H3 H 0.1841 0.3557 0.6426 0.057 Uiso 1 1 calc R
C4 C 0.2030(2) 0.17267(17) 0.67864(13) 0.0370(4) Uani 1 1 d .
C5 C 0.2829(2) 0.16480(17) 0.78110(13) 0.0346(4) Uani 1 1 d .
C6 C 0.2582(2) 0.28664(16) 0.83822(13) 0.0373(4) Uani 1 1 d .
H6A H 0.3007 0.3547 0.7972 0.045 Uiso 1 1 calc R
H6B H 0.1327 0.2997 0.8494 0.045 Uiso 1 1 calc R
C7 C 0.3521(3) 0.29098(17) 0.93671(13) 0.0414(4) Uani 1 1 d .
C8 C 0.3544(4) 0.4129(2) 0.98823(17) 0.0628(6) Uani 1 1 d .
H8A H 0.4173 0.4052 1.0500 0.075 Uiso 0.50 1 calc PR
H8B H 0.2351 0.4392 1.0012 0.075 Uiso 0.50 1 calc PR
H8C H 0.4123 0.4734 0.9469 0.075 Uiso 0.50 1 calc PR
H8D H 0.2925 0.4733 0.9487 0.075 Uiso 0.50 1 calc PR
H8E H 0.4747 0.4393 0.9975 0.075 Uiso 0.50 1 calc PR
H8F H 0.2975 0.4051 1.0518 0.075 Uiso 0.50 1 calc PR
C9 C 0.4811(3) 0.13492(18) 0.77130(14) 0.0394(4) Uani 1 1 d .
C10 C 0.7591(3) 0.2232(3) 0.73099(19) 0.0670(7) Uani 1 1 d .
H10A H 0.8075 0.3011 0.7092 0.080 Uiso 0.50 1 calc PR
H10B H 0.7858 0.1598 0.6829 0.080 Uiso 0.50 1 calc PR
H10C H 0.8100 0.2010 0.7940 0.080 Uiso 0.50 1 calc PR
H10D H 0.7947 0.1402 0.7482 0.080 Uiso 0.50 1 calc PR
H10E H 0.8164 0.2815 0.7745 0.080 Uiso 0.50 1 calc PR
H10F H 0.7922 0.2403 0.6634 0.080 Uiso 0.50 1 calc PR

loop_
_atom_site_aniso_label
_atom_site_aniso_U_11
_atom_site_aniso_U_22
_atom_site_aniso_U_33
_atom_site_aniso_U_23
_atom_site_aniso_U_13
_atom_site_aniso_U_12
S 0.0629(4) 0.0488(3) 0.0622(3) -0.0177(3) -0.0103(3) 0.0006(3)
O1 0.0547(9) 0.0475(8) 0.0480(8) 0.0095(6) 0.0059(7) -0.0128(7)
O2 0.1074(15) 0.0553(9) 0.0556(9) 0.0011(7) -0.0261(9) 0.0182(10)
O3 0.0322(7) 0.0539(8) 0.0631(9) 0.0061(7) 0.0074(6) -0.0011(7)
O4 0.0599(10) 0.0468(8) 0.0895(12) -0.0001(8) 0.0081(9) 0.0203(8)
C1 0.0483(13) 0.0768(15) 0.0434(11) -0.0158(11) -0.0028(10) -0.0045(11)
C2 0.0556(13) 0.0687(14) 0.0424(11) 0.0046(11) -0.0043(10) -0.0108(12)
C3 0.0549(12) 0.0485(10) 0.0383(9) 0.0014(9) -0.0018(10) -0.0105(10)
C4 0.0306(9) 0.0421(10) 0.0383(9) -0.0062(8) 0.0040(7) -0.0052(8)
C5 0.0340(9) 0.0333(8) 0.0366(9) 0.0012(7) 0.0054(7) -0.0011(8)
C6 0.0339(9) 0.0399(10) 0.0380(9) -0.0031(8) 0.0021(8) 0.0034(8)
C7 0.0398(10) 0.0454(10) 0.0388(9) -0.0001(8) 0.0010(9) 0.0012(9)
C8 0.0716(16) 0.0607(13) 0.0561(12) -0.0133(10) -0.0182(13) 0.0059(13)
C9 0.0403(10) 0.0395(10) 0.0384(10) -0.0058(8) 0.0003(8) 0.0045(9)
C10 0.0307(11) 0.098(2) 0.0722(15) 0.0042(14) 0.0071(10) -0.0006(12)

loop_
_atom_type_symbol
_atom_type_description
_atom_type_scat_dispersion_real
_atom_type_scat_dispersion_imag
_atom_type_scat_source
C C 0.0033 0.0016 'International Tables Vol C Tables 4.2.6.8 and 6.1.1.4'
H H 0.0000 0.0000 'International Tables Vol C Tables 4.2.6.8 and 6.1.1.4'
O O 0.0106 0.0060 'International Tables Vol C Tables 4.2.6.8 and 6.1.1.4'
S S 0.1246 0.1234 'International Tables Vol C Tables 4.2.6.8 and 6.1.1.4'

loop_
_geom_angle_atom_site_label_1
_geom_angle_atom_site_label_2
_geom_angle_atom_site_label_3
_geom_angle
C1 S C4 91.73(10)
C5 O1 H1O 109.5
C9 O3 C10 117.4(2)
C2 C1 S 111.94(16)
C2 C1 H1 124.0
S C1 H1 124.0
C1 C2 C3 113.0(2)
C1 C2 H2 123.5
C3 C2 H2 123.5
C4 C3 C2 112.47(18)
C4 C3 H3 123.8
C2 C3 H3 123.8
C3 C4 C5 129.88(17)
C3 C4 S 110.89(14)
C5 C4 S 119.23(14)
O1 C5 C4 107.11(15)
O1 C5 C6 111.12(15)
C4 C5 C6 111.21(15)
O1 C5 C9 108.47(16)
C4 C5 C9 108.91(15)
C6 C5 C9 109.93(15)
C7 C6 C5 114.27(15)
C7 C6 H6A 108.7
C5 C6 H6A 108.7
C7 C6 H6B 108.7
C5 C6 H6B 108.7
H6A C6 H6B 107.6
O2 C7 C8 121.64(18)
O2 C7 C6 121.95(17)
C8 C7 C6 116.39(17)
C7 C8 H8A 109.5
C7 C8 H8B 109.5
H8A C8 H8B 109.5
C7 C8 H8C 109.5
H8A C8 H8C 109.5
H8B C8 H8C 109.5
C7 C8 H8D 109.5
H8A C8 H8D 141.1
H8B C8 H8D 56.3
H8C C8 H8D 56.3
C7 C8 H8E 109.5
H8A C8 H8E 56.3
H8B C8 H8E 141.1
H8C C8 H8E 56.3
H8D C8 H8E 109.5
C7 C8 H8F 109.5
H8A C8 H8F 56.3
H8B C8 H8F 56.3
H8C C8 H8F 141.1
H8D C8 H8F 109.5
H8E C8 H8F 109.5
O4 C9 O3 125.19(19)
O4 C9 C5 124.49(18)
O3 C9 C5 110.30(16)
O3 C10 H10A 109.5
O3 C10 H10B 109.5
H10A C10 H10B 109.5
O3 C10 H10C 109.5
H10A C10 H10C 109.5
H10B C10 H10C 109.5
O3 C10 H10D 109.5
H10A C10 H10D 141.1
H10B C10 H10D 56.3
H10C C10 H10D 56.3
O3 C10 H10E 109.5
H10A C10 H10E 56.3
H10B C10 H10E 141.1
H10C C10 H10E 56.3
H10D C10 H10E 109.5
O3 C10 H10F 109.5
H10A C10 H10F 56.3
H10B C10 H10F 56.3
H10C C10 H10F 141.1
H10D C10 H10F 109.5
H10E C10 H10F 109.5

loop_
_geom_bond_atom_site_label_1
_geom_bond_atom_site_label_2
_geom_bond_distance
S C1 1.708(2)
S C4 1.7207(19)
O1 C5 1.419(2)
O1 H1O 0.8200
O2 C7 1.202(2)
O3 C9 1.324(2)
O3 C10 1.446(2)
O4 C9 1.194(2)
C1 C2 1.339(3)
C1 H1 0.9300
C2 C3 1.418(3)
C2 H2 0.9300
C3 C4 1.360(3)
C3 H3 0.9300
C4 C5 1.506(3)
C5 C6 1.529(2)
C5 C9 1.537(3)
C6 C7 1.502(3)
C6 H6A 0.9700
C6 H6B 0.9700
C7 C8 1.482(3)
C8 H8A 0.9600
C8 H8B 0.9600
C8 H8C 0.9600
C8 H8D 0.9600
C8 H8E 0.9600
C8 H8F 0.9600
C10 H10A 0.9600
C10 H10B 0.9600
C10 H10C 0.9600
C10 H10D 0.9600
C10 H10E 0.9600
C10 H10F 0.9600

loop_
_geom_torsion_atom_site_label_1
_geom_torsion_atom_site_label_2
_geom_torsion_atom_site_label_3
_geom_torsion_atom_site_label_4
_geom_torsion
C4 S C1 C2 -0.4(2)
S C1 C2 C3 0.9(3)
C1 C2 C3 C4 -1.1(3)
C2 C3 C4 C5 -179.84(18)
C2 C3 C4 S 0.7(2)
C1 S C4 C3 -0.20(16)
C1 S C4 C5 -179.70(14)
C3 C4 C5 O1 143.1(2)
S C4 C5 O1 -37.54(18)
C3 C4 C5 C6 21.5(3)
S C4 C5 C6 -159.13(13)
C3 C4 C5 C9 -99.8(2)
S C4 C5 C9 79.58(17)
O1 C5 C6 C7 67.3(2)
C4 C5 C6 C7 -173.51(15)
C9 C5 C6 C7 -52.8(2)
C5 C6 C7 O2 -7.3(3)
C5 C6 C7 C8 171.36(19)
C10 O3 C9 O4 -3.4(3)
C10 O3 C9 C5 178.35(19)
O1 C5 C9 O4 12.7(3)
C4 C5 C9 O4 -103.5(2)
C6 C5 C9 O4 134.41(19)
O1 C5 C9 O3 -169.02(15)
C4 C5 C9 O3 74.72(19)
C6 C5 C9 O3 -47.3(2)
